data_7233482
loop_
_publ_author_name
'Lin Kong'
'Jia-xiang Yang'
'Zhao-ming Xue'
'Hong-ping Zhou'
'Long-jiu Cheng'
'Qiong Zhang'
'Jie-ying Wu'
'Bao-kang Jin'
'Sheng-yi Zhang'
'Yu-peng Tian'

_publ_section_title
;
 Regulation of luminescence band and exploration of antibacterial activity
 of a nanohybrid composed of fluorophore-phenothiazine nanoribbons
 dispersed with Ag nanoparticles
;
_journal_name_full 'Journal of Materials Chemistry C'
_journal_page_first 5047
_journal_page_last 5057
_journal_paper_doi 10.1039/C3TC30515E
_journal_volume 1
_journal_year 2013
_chemical_formula_sum 'C23 H19 N O S'
_chemical_formula_weight 357.45
_space_group_IT_number 61
_space_group_name_Hall '-P 2ac 2ab'
_space_group_name_H-M_alt 'P b c a'
_symmetry_cell_setting orthorhombic
_symmetry_space_group_name_H-M 'P b c a'
_atom_sites_solution_hydrogens geom
_atom_sites_solution_primary direct
_atom_sites_solution_secondary difmap
_cell_angle_alpha 90.00
_cell_angle_beta 90.00
_cell_angle_gamma 90.00
_cell_formula_units_Z 8
_cell_length_a 15.196(8)
_cell_length_b 7.934(4)
_cell_length_c 29.846(16)
_cell_measurement_temperature 296(2)
_cell_volume 3598(3)
_computing_cell_refinement 'SAINT (Bruker, 2002)'
_computing_data_collection 'SMART (Bruker, 2002)'
_computing_data_reduction 'SAINT (Bruker, 2002)'
_computing_molecular_graphics 'SHELXL-97 (Sheldrick, 2008)'
_computing_publication_material 'SHELXL-97 (Sheldrick, 2008)'
_computing_structure_refinement 'SHELXL-97 (Sheldrick, 2008)'
_computing_structure_solution 'SHELXL-97 (Sheldrick, 2008)'
_diffrn_ambient_temperature 296(2)
_diffrn_measured_fraction_theta_full 1.000
_diffrn_measured_fraction_theta_max 1.000
_diffrn_measurement_device_type 'Bruker APEX-II CCD'
_diffrn_measurement_method '\f and \w scans'
_diffrn_radiation_monochromator graphite
_diffrn_radiation_source 'fine-focus sealed tube'
_diffrn_radiation_type MoK\a
_diffrn_radiation_wavelength 0.71073
_diffrn_reflns_av_R_equivalents 0.0860
_diffrn_reflns_av_sigmaI/netI 0.0525
_diffrn_reflns_limit_h_max 18
_diffrn_reflns_limit_h_min -18
_diffrn_reflns_limit_k_max 9
_diffrn_reflns_limit_k_min -9
_diffrn_reflns_limit_l_max 36
_diffrn_reflns_limit_l_min -34
_diffrn_reflns_number 25046
_diffrn_reflns_theta_full 25.49
_diffrn_reflns_theta_max 25.49
_diffrn_reflns_theta_min 1.36
_exptl_absorpt_coefficient_mu 0.191
_exptl_absorpt_correction_T_max 0.9591
_exptl_absorpt_correction_T_min 0.9537
_exptl_absorpt_correction_type multi-scan
_exptl_absorpt_process_details 'phi and omega scans'
_exptl_crystal_colour yellow
_exptl_crystal_density_diffrn 1.320
_exptl_crystal_density_method 'not measured'
_exptl_crystal_description sheet
_exptl_crystal_F_000 1504
_exptl_crystal_size_max 0.25
_exptl_crystal_size_mid 0.23
_exptl_crystal_size_min 0.22
_refine_diff_density_max 0.252
_refine_diff_density_min -0.211
_refine_diff_density_rms 0.043
_refine_ls_extinction_method none
_refine_ls_goodness_of_fit_ref 1.031
_refine_ls_hydrogen_treatment mixed
_refine_ls_matrix_type full
_refine_ls_number_parameters 236
_refine_ls_number_reflns 3351
_refine_ls_number_restraints 0
_refine_ls_restrained_S_all 1.031
_refine_ls_R_factor_all 0.1129
_refine_ls_R_factor_gt 0.0515
_refine_ls_shift/su_max 0.000
_refine_ls_shift/su_mean 0.000
_refine_ls_structure_factor_coef Fsqd
_refine_ls_weighting_details 'calc w=1/[\s^2^(Fo^2^)+(0.0754P)^2^+0.0000P] where P=(Fo^2^+2Fc^2^)/3'
_refine_ls_weighting_scheme calc
_refine_ls_wR_factor_gt 0.1277
_refine_ls_wR_factor_ref 0.1588
_reflns_number_gt 1795
_reflns_number_total 3351
_reflns_threshold_expression >2sigma(I)
_cod_data_source_file J-Mater-Chem-C-2013-1-5047.cif
_cod_data_source_block a
_cod_original_sg_symbol_H-M Pbca
_cod_database_code 7233482

loop_
_symmetry_equiv_pos_as_xyz
'x, y, z'
'-x+1/2, -y, z+1/2'
'-x, y+1/2, -z+1/2'
'x+1/2, -y+1/2, -z'
'-x, -y, -z'
'x-1/2, y, -z-1/2'
'x, -y-1/2, z-1/2'
'-x-1/2, y-1/2, z'

loop_
_atom_site_label
_atom_site_type_symbol
_atom_site_fract_x
_atom_site_fract_y
_atom_site_fract_z
_atom_site_U_iso_or_equiv
_atom_site_adp_type
_atom_site_occupancy
_atom_site_symmetry_multiplicity
_atom_site_calc_flag
_atom_site_refinement_flags
_atom_site_disorder_assembly
_atom_site_disorder_group
C1 C 0.91685(18) 0.1220(4) 0.73043(10) 0.0552(8) Uani 1 1 d . . .
C2 C 0.9104(2) 0.1835(4) 0.77377(11) 0.0656(9) Uani 1 1 d . . .
H2 H 0.9451 0.2742 0.7826 0.079 Uiso 1 1 calc R . .
C3 C 0.8528(3) 0.1106(4) 0.80402(11) 0.0730(10) Uani 1 1 d . . .
H3 H 0.8503 0.1481 0.8335 0.088 Uiso 1 1 calc R . .
C4 C 0.7994(2) -0.0175(4) 0.78977(11) 0.0698(9) Uani 1 1 d . . .
H4 H 0.7604 -0.0668 0.8099 0.084 Uiso 1 1 calc R . .
C5 C 0.80220(19) -0.0752(4) 0.74622(10) 0.0609(8) Uani 1 1 d . . .
H5 H 0.7634 -0.1590 0.7371 0.073 Uiso 1 1 calc R . .
C6 C 0.86213(18) -0.0096(3) 0.71602(10) 0.0517(7) Uani 1 1 d . . .
C7 C 0.87639(18) 0.0549(4) 0.63708(10) 0.0535(7) Uani 1 1 d . . .
C8 C 0.82923(19) 0.0501(4) 0.59690(10) 0.0629(8) Uani 1 1 d . . .
H8 H 0.7913 -0.0394 0.5912 0.075 Uiso 1 1 calc R . .
C9 C 0.8383(2) 0.1774(4) 0.56533(11) 0.0681(9) Uani 1 1 d . . .
H9 H 0.8073 0.1696 0.5385 0.082 Uiso 1 1 calc R . .
C10 C 0.8922(2) 0.3160(4) 0.57251(11) 0.0629(8) Uani 1 1 d . . .
C11 C 0.93934(18) 0.3198(4) 0.61236(10) 0.0601(8) Uani 1 1 d . . .
H11 H 0.9766 0.4103 0.6180 0.072 Uiso 1 1 calc R . .
C12 C 0.93248(17) 0.1935(4) 0.64356(10) 0.0539(8) Uani 1 1 d . . .
C13 C 0.8297(2) -0.2305(4) 0.65992(11) 0.0668(9) Uani 1 1 d . . .
H13A H 0.8359 -0.2497 0.6280 0.080 Uiso 1 1 calc R . .
H13B H 0.7673 -0.2270 0.6668 0.080 Uiso 1 1 calc R . .
C14 C 0.8710(2) -0.3752(4) 0.68484(12) 0.0837(11) Uani 1 1 d . . .
H14A H 0.9325 -0.3814 0.6776 0.126 Uiso 1 1 calc R . .
H14B H 0.8426 -0.4785 0.6763 0.126 Uiso 1 1 calc R . .
H14C H 0.8642 -0.3581 0.7165 0.126 Uiso 1 1 calc R . .
C15 C 0.8994(2) 0.4629(5) 0.54156(11) 0.0711(9) Uani 1 1 d . . .
H15 H 0.9367 0.5492 0.5507 0.085 Uiso 1 1 calc R . .
C16 C 0.8602(2) 0.4852(5) 0.50349(12) 0.0779(10) Uani 1 1 d . . .
H16 H 0.8254 0.3979 0.4927 0.093 Uiso 1 1 calc R . .
C17 C 0.8669(2) 0.6397(4) 0.47605(12) 0.0677(9) Uani 1 1 d . . .
C18 C 0.8407(2) 0.6384(5) 0.43186(12) 0.0758(10) Uani 1 1 d . . .
H18 H 0.8177 0.5401 0.4196 0.091 Uiso 1 1 calc R . .
C19 C 0.8482(2) 0.7795(5) 0.40566(12) 0.0772(10) Uani 1 1 d . . .
H19 H 0.8308 0.7752 0.3758 0.093 Uiso 1 1 calc R . .
C20 C 0.8810(2) 0.9274(4) 0.42285(11) 0.0649(8) Uani 1 1 d . . .
C21 C 0.9051(2) 0.9325(4) 0.46746(11) 0.0749(10) Uani 1 1 d . . .
H21 H 0.9261 1.0325 0.4797 0.090 Uiso 1 1 calc R . .
C22 C 0.8983(2) 0.7921(5) 0.49388(12) 0.0790(10) Uani 1 1 d . . .
H22 H 0.9147 0.7976 0.5239 0.095 Uiso 1 1 calc R . .
C23 C 0.8914(3) 1.0747(5) 0.39397(12) 0.0881(12) Uani 1 1 d . . .
H23 H 0.8734 1.0642 0.3643 0.106 Uiso 1 1 calc R . .
N1 N 0.86910(15) -0.0671(3) 0.67124(8) 0.0564(6) Uani 1 1 d . . .
O1 O 0.9215(2) 1.2096(4) 0.40544(10) 0.1202(11) Uani 1 1 d . . .
S1 S 0.99653(5) 0.20224(10) 0.69330(3) 0.0656(3) Uani 1 1 d . . .

loop_
_atom_site_aniso_label
_atom_site_aniso_U_11
_atom_site_aniso_U_22
_atom_site_aniso_U_33
_atom_site_aniso_U_23
_atom_site_aniso_U_13
_atom_site_aniso_U_12
C1 0.0515(17) 0.0483(17) 0.066(2) -0.0031(16) -0.0081(14) 0.0036(14)
C2 0.076(2) 0.0500(19) 0.071(2) -0.0123(17) -0.0190(18) 0.0075(17)
C3 0.095(3) 0.066(2) 0.058(2) -0.0079(18) -0.004(2) 0.016(2)
C4 0.079(2) 0.065(2) 0.066(2) -0.0020(19) 0.0091(18) 0.0060(19)
C5 0.0587(19) 0.056(2) 0.068(2) -0.0059(17) 0.0017(16) -0.0014(15)
C6 0.0472(15) 0.0445(17) 0.0633(19) -0.0071(15) -0.0038(15) 0.0029(14)
C7 0.0473(16) 0.0551(18) 0.0580(19) -0.0112(16) 0.0068(14) 0.0032(15)
C8 0.0580(19) 0.068(2) 0.062(2) -0.0176(18) 0.0080(16) -0.0061(16)
C9 0.064(2) 0.088(3) 0.0519(19) -0.0115(19) 0.0047(16) 0.0058(19)
C10 0.0535(19) 0.070(2) 0.065(2) -0.0069(18) 0.0131(16) 0.0068(17)
C11 0.0503(18) 0.060(2) 0.070(2) -0.0048(18) 0.0056(16) -0.0006(15)
C12 0.0438(16) 0.0543(19) 0.0637(19) -0.0080(16) 0.0042(14) 0.0020(14)
C13 0.068(2) 0.055(2) 0.077(2) -0.0175(18) 0.0000(17) -0.0135(17)
C14 0.081(2) 0.050(2) 0.120(3) -0.020(2) 0.003(2) -0.0011(19)
C15 0.060(2) 0.090(3) 0.063(2) -0.007(2) 0.0091(17) 0.0069(18)
C16 0.073(2) 0.084(3) 0.077(2) -0.007(2) 0.017(2) -0.004(2)
C17 0.0588(19) 0.065(2) 0.079(2) 0.000(2) 0.0187(18) 0.0057(17)
C18 0.064(2) 0.087(3) 0.076(3) -0.008(2) -0.0016(18) -0.0073(19)
C19 0.067(2) 0.094(3) 0.071(2) 0.000(2) -0.0090(18) 0.003(2)
C20 0.0596(19) 0.068(2) 0.067(2) -0.0023(19) 0.0016(16) 0.0134(17)
C21 0.094(3) 0.068(2) 0.064(2) -0.0072(19) -0.0033(18) 0.0114(19)
C22 0.104(3) 0.079(3) 0.053(2) 0.000(2) 0.0056(18) 0.009(2)
C23 0.110(3) 0.085(3) 0.069(2) 0.005(2) -0.010(2) 0.024(3)
N1 0.0594(15) 0.0460(14) 0.0638(17) -0.0139(13) 0.0001(12) -0.0089(12)
O1 0.185(3) 0.0745(19) 0.101(2) 0.0119(17) -0.017(2) 0.006(2)
S1 0.0526(5) 0.0608(6) 0.0832(6) -0.0009(4) -0.0092(4) -0.0108(4)

loop_
_atom_type_symbol
_atom_type_description
_atom_type_scat_dispersion_real
_atom_type_scat_dispersion_imag
_atom_type_scat_source
C C 0.0033 0.0016 'International Tables Vol C Tables 4.2.6.8 and 6.1.1.4'
H H 0.0000 0.0000 'International Tables Vol C Tables 4.2.6.8 and 6.1.1.4'
N N 0.0061 0.0033 'International Tables Vol C Tables 4.2.6.8 and 6.1.1.4'
O O 0.0106 0.0060 'International Tables Vol C Tables 4.2.6.8 and 6.1.1.4'
S S 0.1246 0.1234 'International Tables Vol C Tables 4.2.6.8 and 6.1.1.4'

loop_
_geom_angle_atom_site_label_1
_geom_angle_atom_site_label_2
_geom_angle_atom_site_label_3
_geom_angle
_geom_angle_site_symmetry_1
_geom_angle_site_symmetry_3
C2 C1 C6 120.4(3) . .
C2 C1 S1 120.6(2) . .
C6 C1 S1 118.9(2) . .
C3 C2 C1 120.4(3) . .
C3 C2 H2 119.8 . .
C1 C2 H2 119.8 . .
C4 C3 C2 118.9(3) . .
C4 C3 H3 120.6 . .
C2 C3 H3 120.6 . .
C3 C4 C5 121.4(3) . .
C3 C4 H4 119.3 . .
C5 C4 H4 119.3 . .
C4 C5 C6 120.7(3) . .
C4 C5 H5 119.7 . .
C6 C5 H5 119.7 . .
C5 C6 C1 118.1(3) . .
C5 C6 N1 122.9(3) . .
C1 C6 N1 119.0(3) . .
C8 C7 C12 116.8(3) . .
C8 C7 N1 124.2(3) . .
C12 C7 N1 119.0(3) . .
C9 C8 C7 120.8(3) . .
C9 C8 H8 119.6 . .
C7 C8 H8 119.6 . .
C8 C9 C10 122.0(3) . .
C8 C9 H9 119.0 . .
C10 C9 H9 119.0 . .
C9 C10 C11 117.0(3) . .
C9 C10 C15 124.5(3) . .
C11 C10 C15 118.5(3) . .
C12 C11 C10 121.8(3) . .
C12 C11 H11 119.1 . .
C10 C11 H11 119.1 . .
C11 C12 C7 121.6(3) . .
C11 C12 S1 119.8(2) . .
C7 C12 S1 118.6(2) . .
N1 C13 C14 113.0(3) . .
N1 C13 H13A 109.0 . .
C14 C13 H13A 109.0 . .
N1 C13 H13B 109.0 . .
C14 C13 H13B 109.0 . .
H13A C13 H13B 107.8 . .
C13 C14 H14A 109.5 . .
C13 C14 H14B 109.5 . .
H14A C14 H14B 109.5 . .
C13 C14 H14C 109.5 . .
H14A C14 H14C 109.5 . .
H14B C14 H14C 109.5 . .
C16 C15 C10 128.1(3) . .
C16 C15 H15 116.0 . .
C10 C15 H15 116.0 . .
C15 C16 C17 124.6(4) . .
C15 C16 H16 117.7 . .
C17 C16 H16 117.7 . .
C18 C17 C22 117.9(3) . .
C18 C17 C16 120.3(4) . .
C22 C17 C16 121.8(3) . .
C19 C18 C17 121.1(4) . .
C19 C18 H18 119.5 . .
C17 C18 H18 119.5 . .
C18 C19 C20 121.0(3) . .
C18 C19 H19 119.5 . .
C20 C19 H19 119.5 . .
C19 C20 C21 118.7(3) . .
C19 C20 C23 120.1(3) . .
C21 C20 C23 121.1(3) . .
C22 C21 C20 120.8(3) . .
C22 C21 H21 119.6 . .
C20 C21 H21 119.6 . .
C21 C22 C17 120.5(3) . .
C21 C22 H22 119.7 . .
C17 C22 H22 119.7 . .
O1 C23 C20 125.4(4) . .
O1 C23 H23 117.3 . .
C20 C23 H23 117.3 . .
C7 N1 C6 117.8(2) . .
C7 N1 C13 118.2(2) . .
C6 N1 C13 118.1(2) . .
C1 S1 C12 97.76(15) . .

loop_
_geom_bond_atom_site_label_1
_geom_bond_atom_site_label_2
_geom_bond_distance
_geom_bond_site_symmetry_2
C1 C2 1.386(4) .
C1 C6 1.403(4) .
C1 S1 1.760(3) .
C2 C3 1.385(4) .
C2 H2 0.9300 .
C3 C4 1.368(4) .
C3 H3 0.9300 .
C4 C5 1.379(4) .
C4 H4 0.9300 .
C5 C6 1.383(4) .
C5 H5 0.9300 .
C6 N1 1.416(4) .
C7 C8 1.397(4) .
C7 C12 1.405(4) .
C7 N1 1.410(4) .
C8 C9 1.388(4) .
C8 H8 0.9300 .
C9 C10 1.388(4) .
C9 H9 0.9300 .
C10 C11 1.388(4) .
C10 C15 1.491(5) .
C11 C12 1.372(4) .
C11 H11 0.9300 .
C12 S1 1.776(3) .
C13 N1 1.467(3) .
C13 C14 1.505(4) .
C13 H13A 0.9700 .
C13 H13B 0.9700 .
C14 H14A 0.9600 .
C14 H14B 0.9600 .
C14 H14C 0.9600 .
C15 C16 1.295(4) .
C15 H15 0.9300 .
C16 C17 1.477(5) .
C16 H16 0.9300 .
C17 C18 1.377(4) .
C17 C22 1.404(4) .
C18 C19 1.371(5) .
C18 H18 0.9300 .
C19 C20 1.375(5) .
C19 H19 0.9300 .
C20 C21 1.381(4) .
C20 C23 1.461(5) .
C21 C22 1.369(4) .
C21 H21 0.9300 .
C22 H22 0.9300 .
C23 O1 1.213(4) .
C23 H23 0.9300 .

loop_
_geom_torsion_atom_site_label_1
_geom_torsion_atom_site_label_2
_geom_torsion_atom_site_label_3
_geom_torsion_atom_site_label_4
_geom_torsion
_geom_torsion_site_symmetry_1
_geom_torsion_site_symmetry_2
_geom_torsion_site_symmetry_3
_geom_torsion_site_symmetry_4
C6 C1 C2 C3 3.0(4) . . . .
S1 C1 C2 C3 -174.6(2) . . . .
C1 C2 C3 C4 -3.1(5) . . . .
C2 C3 C4 C5 0.2(5) . . . .
C3 C4 C5 C6 2.9(5) . . . .
C4 C5 C6 C1 -2.9(4) . . . .
C4 C5 C6 N1 178.5(3) . . . .
C2 C1 C6 C5 0.0(4) . . . .
S1 C1 C6 C5 177.6(2) . . . .
C2 C1 C6 N1 178.7(3) . . . .
S1 C1 C6 N1 -3.7(3) . . . .
C12 C7 C8 C9 0.0(4) . . . .
N1 C7 C8 C9 178.3(3) . . . .
C7 C8 C9 C10 -1.7(4) . . . .
C8 C9 C10 C11 2.0(4) . . . .
C8 C9 C10 C15 -175.1(3) . . . .
C9 C10 C11 C12 -0.7(4) . . . .
C15 C10 C11 C12 176.5(3) . . . .
C10 C11 C12 C7 -0.9(4) . . . .
C10 C11 C12 S1 178.4(2) . . . .
C8 C7 C12 C11 1.2(4) . . . .
N1 C7 C12 C11 -177.1(2) . . . .
C8 C7 C12 S1 -178.1(2) . . . .
N1 C7 C12 S1 3.6(3) . . . .
C9 C10 C15 C16 -1.8(5) . . . .
C11 C10 C15 C16 -178.8(3) . . . .
C10 C15 C16 C17 176.1(3) . . . .
C15 C16 C17 C18 164.6(3) . . . .
C15 C16 C17 C22 -16.4(5) . . . .
C22 C17 C18 C19 2.3(5) . . . .
C16 C17 C18 C19 -178.6(3) . . . .
C17 C18 C19 C20 -0.8(5) . . . .
C18 C19 C20 C21 -1.2(5) . . . .
C18 C19 C20 C23 177.8(3) . . . .
C19 C20 C21 C22 1.5(5) . . . .
C23 C20 C21 C22 -177.4(3) . . . .
C20 C21 C22 C17 0.1(5) . . . .
C18 C17 C22 C21 -2.0(5) . . . .
C16 C17 C22 C21 179.0(3) . . . .
C19 C20 C23 O1 -178.2(4) . . . .
C21 C20 C23 O1 0.7(6) . . . .
C8 C7 N1 C6 -135.1(3) . . . .
C12 C7 N1 C6 43.2(3) . . . .
C8 C7 N1 C13 17.5(4) . . . .
C12 C7 N1 C13 -164.3(2) . . . .
C5 C6 N1 C7 135.3(3) . . . .
C1 C6 N1 C7 -43.3(3) . . . .
C5 C6 N1 C13 -17.3(4) . . . .
C1 C6 N1 C13 164.1(2) . . . .
C14 C13 N1 C7 144.9(3) . . . .
C14 C13 N1 C6 -62.7(3) . . . .
C2 C1 S1 C12 -143.6(2) . . . .
C6 C1 S1 C12 38.8(2) . . . .
C11 C12 S1 C1 141.9(2) . . . .
C7 C12 S1 C1 -38.8(2) . . . .
